data_8107031
loop_
_publ_author_name
'Chen, Shi-Jun'
'Li, Lei'
'Liu, Bao-Wei'
'Ji, Ke-Zhi'
'Xia, Xiao-Dong'
'Mu, Kai'
'Liu, Wei'

_publ_section_title
;
 Crystal structure of
 poly[bis(\m2-4-(3-(pyridin-3-yl)-1H-1,2,4-triazol-5-yl)benzoato-\k3
 N:O,O&#x2032;)-lead(II)], C28H18O4N8Pb
;
_journal_issue 3
_journal_name_full 'Zeitschrift f\"ur Kristallographie - New Crystal Structures'
_journal_page_first 863
_journal_page_last 865
_journal_paper_doi 10.1515/ncrs-2015-0296
_journal_volume 231
_journal_year 2016
_chemical_formula_sum 'C28 H18 N8 O4 Pb'
_chemical_formula_weight 737.69
_space_group_IT_number 2
_space_group_name_Hall '-P 1'
_space_group_name_H-M_alt 'P -1'
_symmetry_cell_setting triclinic
_symmetry_space_group_name_H-M 'P -1'
_atom_sites_solution_hydrogens geom
_atom_sites_solution_primary direct
_atom_sites_solution_secondary difmap
_cell_angle_alpha 86.356(2)
_cell_angle_beta 76.565(2)
_cell_angle_gamma 89.669(2)
_cell_formula_units_Z 2
_cell_length_a 9.4277(16)
_cell_length_b 10.9506(18)
_cell_length_c 12.689(2)
_cell_measurement_reflns_used 3282
_cell_measurement_temperature 293(2)
_cell_measurement_theta_max 23.50
_cell_measurement_theta_min 2.22
_cell_volume 1271.5(4)
_computing_cell_refinement 'Bruker SMART'
_computing_data_collection 'Bruker SMART'
_computing_data_reduction 'Bruker SAINT'
_computing_molecular_graphics 'Bruker SHELXTL'
_computing_publication_material 'Bruker SHELXTL'
_computing_structure_refinement 'SHELXL-97 (Sheldrick, 1997)'
_computing_structure_solution 'SHELXS-97 (Sheldrick, 1990)'
_diffrn_ambient_temperature 293(2)
_diffrn_measured_fraction_theta_full 0.995
_diffrn_measured_fraction_theta_max 0.995
_diffrn_measurement_device_type 'CCD area detector'
_diffrn_measurement_method 'phi and omega scans'
_diffrn_radiation_monochromator graphite
_diffrn_radiation_source 'fine-focus sealed tube'
_diffrn_radiation_type MoK\a
_diffrn_radiation_wavelength 0.71073
_diffrn_reflns_av_R_equivalents 0.0273
_diffrn_reflns_av_sigmaI/netI 0.0470
_diffrn_reflns_limit_h_max 11
_diffrn_reflns_limit_h_min -11
_diffrn_reflns_limit_k_max 13
_diffrn_reflns_limit_k_min -13
_diffrn_reflns_limit_l_max 15
_diffrn_reflns_limit_l_min -15
_diffrn_reflns_number 9286
_diffrn_reflns_theta_full 25.50
_diffrn_reflns_theta_max 25.50
_diffrn_reflns_theta_min 1.65
_diffrn_standards_decay_% 0
_diffrn_standards_interval_count 0
_diffrn_standards_interval_time 0
_diffrn_standards_number 0
_exptl_absorpt_coefficient_mu 6.688
_exptl_absorpt_correction_T_max 0.2472
_exptl_absorpt_correction_T_min 0.1528
_exptl_absorpt_correction_type multi-scan
_exptl_absorpt_process_details sadabs
_exptl_crystal_colour colourless
_exptl_crystal_density_diffrn 1.927
_exptl_crystal_density_method 'not measured'
_exptl_crystal_description block
_exptl_crystal_F_000 712
_exptl_crystal_size_max 0.45
_exptl_crystal_size_mid 0.38
_exptl_crystal_size_min 0.29
_refine_diff_density_max 0.863
_refine_diff_density_min -0.572
_refine_diff_density_rms 0.159
_refine_ls_extinction_method none
_refine_ls_goodness_of_fit_ref 1.123
_refine_ls_hydrogen_treatment constr
_refine_ls_matrix_type full
_refine_ls_number_parameters 370
_refine_ls_number_reflns 4718
_refine_ls_number_restraints 0
_refine_ls_restrained_S_all 1.123
_refine_ls_R_factor_all 0.0388
_refine_ls_R_factor_gt 0.0295
_refine_ls_shift/su_max 0.001
_refine_ls_shift/su_mean 0.000
_refine_ls_structure_factor_coef Fsqd
_refine_ls_weighting_details 'calc w=1/[\s^2^(Fo^2^)+(0.0377P)^2^+0.4359P] where P=(Fo^2^+2Fc^2^)/3'
_refine_ls_weighting_scheme calc
_refine_ls_wR_factor_gt 0.0614
_refine_ls_wR_factor_ref 0.0808
_reflns_number_gt 4124
_reflns_number_total 4718
_reflns_threshold_expression >2sigma(I)
_cod_data_source_file suppl_ncrs-2015-0296_suppl.cif
_cod_data_source_block b
_cod_depositor_comments
;
The following automatic conversions were performed:

data item '_symmetry_cell_setting' value 'Triclinic' was changed to
'triclinic' in accordance with the built-in table derived from the
CIF Core dictionary named 'cif_core.dic' version 2.4.5 last updated
on 2014-11-21.

Automatic conversion script
Id: cif_fix_values 8738 2021-04-28 16:35:53Z antanas 
;
_cod_original_sg_symbol_H-M P-1
_cod_database_code 8107031

loop_
_symmetry_equiv_pos_as_xyz
'x, y, z'
'-x, -y, -z'

loop_
_atom_site_label
_atom_site_type_symbol
_atom_site_fract_x
_atom_site_fract_y
_atom_site_fract_z
_atom_site_U_iso_or_equiv
_atom_site_adp_type
_atom_site_occupancy
_atom_site_symmetry_multiplicity
_atom_site_calc_flag
_atom_site_refinement_flags
_atom_site_disorder_assembly
_atom_site_disorder_group
Pb1 Pb 0.81817(2) 0.44969(2) 0.26772(2) 0.03361(9) Uani 1 1 d . . .
N1 N -0.1849(6) -0.4602(5) 0.4743(4) 0.0390(13) Uani 1 1 d . . .
N2 N 0.0836(5) -0.1543(4) 0.5129(4) 0.0301(11) Uani 1 1 d . . .
N3 N -0.0076(6) -0.1787(5) 0.6944(4) 0.0400(13) Uani 1 1 d . . .
N4 N 0.0876(5) -0.0840(5) 0.6696(4) 0.0346(12) Uani 1 1 d . . .
H4A H 0.1104 -0.0388 0.7162 0.042 Uiso 1 1 calc R . .
N5 N 0.2222(5) 1.0418(4) 0.0170(3) 0.0248(10) Uani 1 1 d . . .
N6 N 0.1792(5) 1.0139(4) -0.1476(4) 0.0282(11) Uani 1 1 d . . .
N7 N 0.2676(5) 0.9259(4) -0.1204(4) 0.0272(10) Uani 1 1 d . . .
H7 H 0.3028 0.8671 -0.1601 0.033 Uiso 1 1 calc R . .
N8 N -0.0611(5) 1.3492(5) 0.0530(4) 0.0355(12) Uani 1 1 d . . .
O1 O 0.6650(4) 0.2586(4) 0.2537(3) 0.0370(10) Uani 1 1 d . . .
O2 O 0.6092(4) 0.3693(4) 0.3941(3) 0.0416(11) Uani 1 1 d . . .
O5 O 0.6778(5) 0.6513(4) 0.2720(3) 0.0463(12) Uani 1 1 d . . .
O6 O 0.6733(5) 0.5202(4) 0.1488(4) 0.0461(12) Uani 1 1 d . . .
C1 C -0.1006(6) -0.3659(6) 0.4872(5) 0.0365(14) Uani 1 1 d . . .
H1 H -0.0387 -0.3287 0.4259 0.044 Uiso 1 1 calc R . .
C2 C -0.1014(6) -0.3214(5) 0.5874(5) 0.0308(13) Uani 1 1 d . . .
C3 C -0.1959(7) -0.3758(6) 0.6796(5) 0.0413(16) Uani 1 1 d . . .
H3 H -0.2003 -0.3474 0.7478 0.050 Uiso 1 1 calc R . .
C4 C -0.2831(7) -0.4729(7) 0.6673(5) 0.0487(18) Uani 1 1 d . . .
H4 H -0.3458 -0.5116 0.7274 0.058 Uiso 1 1 calc R . .
C5 C -0.2756(7) -0.5115(6) 0.5643(5) 0.0463(17) Uani 1 1 d . . .
H5 H -0.3358 -0.5757 0.5569 0.056 Uiso 1 1 calc R . .
C6 C -0.0075(6) -0.2180(5) 0.5980(5) 0.0305(13) Uani 1 1 d . . .
C7 C 0.1422(6) -0.0702(5) 0.5612(4) 0.0270(13) Uani 1 1 d . . .
C8 C 0.2521(6) 0.0219(5) 0.5075(5) 0.0285(13) Uani 1 1 d . . .
C9 C 0.3083(6) 0.0211(6) 0.3955(5) 0.0351(15) Uani 1 1 d . . .
H9 H 0.2733 -0.0353 0.3557 0.042 Uiso 1 1 calc R . .
C10 C 0.4155(7) 0.1036(6) 0.3442(5) 0.0376(15) Uani 1 1 d . . .
H10 H 0.4530 0.1022 0.2697 0.045 Uiso 1 1 calc R . .
C11 C 0.4680(6) 0.1885(5) 0.4019(4) 0.0264(13) Uani 1 1 d . . .
C12 C 0.4092(6) 0.1918(6) 0.5119(5) 0.0349(14) Uani 1 1 d . . .
H12 H 0.4410 0.2512 0.5506 0.042 Uiso 1 1 calc R . .
C13 C 0.3040(7) 0.1084(6) 0.5652(5) 0.0341(14) Uani 1 1 d . . .
H13 H 0.2677 0.1098 0.6398 0.041 Uiso 1 1 calc R . .
C14 C 0.5876(6) 0.2766(5) 0.3466(4) 0.0272(13) Uani 1 1 d . . .
C15 C 0.6394(6) 0.6221(6) 0.1890(5) 0.0304(13) Uani 1 1 d . . .
C16 C 0.5504(6) 0.7076(5) 0.1338(4) 0.0270(12) Uani 1 1 d . . .
C17 C 0.5297(6) 0.6828(6) 0.0333(5) 0.0347(14) Uani 1 1 d . . .
H17 H 0.5719 0.6139 0.0001 0.042 Uiso 1 1 calc R . .
C18 C 0.4476(7) 0.7586(6) -0.0183(5) 0.0369(15) Uani 1 1 d . . .
H18 H 0.4346 0.7407 -0.0861 0.044 Uiso 1 1 calc R . .
C19 C 0.3834(6) 0.8622(5) 0.0300(4) 0.0256(12) Uani 1 1 d . . .
C20 C 0.4048(6) 0.8868(5) 0.1308(5) 0.0306(13) Uani 1 1 d . . .
H20 H 0.3625 0.9556 0.1644 0.037 Uiso 1 1 calc R . .
C21 C 0.4873(6) 0.8110(5) 0.1814(5) 0.0314(13) Uani 1 1 d . . .
H21 H 0.5013 0.8292 0.2489 0.038 Uiso 1 1 calc R . .
C22 C 0.2926(6) 0.9435(5) -0.0228(4) 0.0254(12) Uani 1 1 d . . .
C23 C 0.1554(6) 1.0810(5) -0.0614(4) 0.0255(12) Uani 1 1 d . . .
C24 C 0.0604(6) 1.1893(5) -0.0544(4) 0.0262(12) Uani 1 1 d . . .
C25 C 0.0003(6) 1.2314(6) -0.1391(5) 0.0357(14) Uani 1 1 d . . .
H25 H 0.0208 1.1926 -0.2040 0.043 Uiso 1 1 calc R . .
C26 C -0.0900(7) 1.3310(6) -0.1268(5) 0.0385(15) Uani 1 1 d . . .
H26 H -0.1320 1.3603 -0.1828 0.046 Uiso 1 1 calc R . .
C27 C -0.1172(7) 1.3864(6) -0.0301(5) 0.0379(15) Uani 1 1 d . . .
H27 H -0.1783 1.4538 -0.0225 0.045 Uiso 1 1 calc R . .
C28 C 0.0265(6) 1.2524(5) 0.0396(5) 0.0299(13) Uani 1 1 d . . .
H28 H 0.0674 1.2255 0.0969 0.036 Uiso 1 1 calc R . .

loop_
_atom_site_aniso_label
_atom_site_aniso_U_11
_atom_site_aniso_U_22
_atom_site_aniso_U_33
_atom_site_aniso_U_23
_atom_site_aniso_U_13
_atom_site_aniso_U_12
Pb1 0.02997(14) 0.02893(14) 0.04322(15) 0.00217(10) -0.01222(10) -0.00223(9)
N1 0.045(3) 0.036(3) 0.042(3) -0.007(3) -0.021(3) -0.007(2)
N2 0.034(3) 0.032(3) 0.026(3) -0.007(2) -0.009(2) -0.005(2)
N3 0.051(3) 0.043(3) 0.028(3) 0.000(2) -0.012(2) -0.018(3)
N4 0.052(3) 0.034(3) 0.022(2) -0.005(2) -0.015(2) -0.013(2)
N5 0.029(2) 0.024(3) 0.023(2) -0.007(2) -0.008(2) 0.004(2)
N6 0.035(3) 0.028(3) 0.023(2) -0.006(2) -0.008(2) 0.002(2)
N7 0.037(3) 0.020(3) 0.026(2) -0.012(2) -0.007(2) 0.006(2)
N8 0.042(3) 0.028(3) 0.035(3) -0.006(2) -0.006(2) 0.008(2)
O1 0.044(2) 0.034(2) 0.029(2) -0.0134(19) 0.0033(19) -0.0083(19)
O2 0.047(3) 0.041(3) 0.035(2) -0.021(2) 0.000(2) -0.016(2)
O5 0.068(3) 0.044(3) 0.035(2) -0.013(2) -0.027(2) 0.021(2)
O6 0.061(3) 0.033(3) 0.053(3) -0.018(2) -0.027(2) 0.019(2)
C1 0.041(4) 0.035(4) 0.035(3) -0.002(3) -0.013(3) -0.002(3)
C2 0.034(3) 0.030(3) 0.031(3) -0.001(3) -0.014(3) 0.000(3)
C3 0.045(4) 0.048(4) 0.034(4) -0.006(3) -0.014(3) -0.013(3)
C4 0.049(4) 0.058(5) 0.039(4) 0.004(3) -0.013(3) -0.023(3)
C5 0.049(4) 0.044(4) 0.048(4) -0.002(3) -0.016(3) -0.017(3)
C6 0.036(3) 0.029(3) 0.030(3) 0.002(3) -0.016(3) -0.001(3)
C7 0.031(3) 0.025(3) 0.029(3) -0.002(3) -0.015(2) -0.001(2)
C8 0.027(3) 0.027(3) 0.033(3) -0.006(3) -0.011(2) -0.001(2)
C9 0.041(4) 0.033(4) 0.031(3) -0.017(3) -0.004(3) -0.009(3)
C10 0.045(4) 0.040(4) 0.026(3) -0.017(3) -0.001(3) -0.013(3)
C11 0.029(3) 0.022(3) 0.030(3) -0.008(2) -0.009(2) -0.001(2)
C12 0.041(4) 0.036(4) 0.030(3) -0.012(3) -0.010(3) -0.010(3)
C13 0.045(4) 0.038(4) 0.021(3) -0.009(3) -0.009(3) -0.005(3)
C14 0.030(3) 0.027(3) 0.027(3) -0.008(3) -0.009(3) 0.001(2)
C15 0.029(3) 0.032(4) 0.029(3) -0.002(3) -0.006(2) 0.004(3)
C16 0.030(3) 0.022(3) 0.030(3) -0.002(2) -0.008(2) 0.002(2)
C17 0.043(4) 0.028(3) 0.034(3) -0.012(3) -0.009(3) 0.007(3)
C18 0.045(4) 0.041(4) 0.028(3) -0.013(3) -0.013(3) 0.008(3)
C19 0.027(3) 0.024(3) 0.025(3) -0.006(2) -0.003(2) 0.000(2)
C20 0.036(3) 0.026(3) 0.032(3) -0.013(3) -0.010(3) 0.010(3)
C21 0.039(3) 0.032(3) 0.026(3) -0.011(3) -0.011(3) 0.006(3)
C22 0.025(3) 0.028(3) 0.024(3) -0.008(2) -0.005(2) -0.005(2)
C23 0.027(3) 0.025(3) 0.025(3) -0.004(2) -0.005(2) -0.002(2)
C24 0.029(3) 0.024(3) 0.024(3) 0.001(2) -0.004(2) -0.004(2)
C25 0.043(4) 0.037(4) 0.028(3) -0.008(3) -0.008(3) 0.001(3)
C26 0.036(3) 0.043(4) 0.036(4) 0.005(3) -0.010(3) 0.003(3)
C27 0.034(3) 0.032(4) 0.045(4) -0.004(3) -0.003(3) 0.003(3)
C28 0.038(3) 0.024(3) 0.028(3) 0.002(3) -0.009(3) 0.002(3)

loop_
_atom_type_symbol
_atom_type_description
_atom_type_scat_dispersion_real
_atom_type_scat_dispersion_imag
_atom_type_scat_source
C C 0.0033 0.0016 'International Tables Vol C Tables 4.2.6.8 and 6.1.1.4'
H H 0.0000 0.0000 'International Tables Vol C Tables 4.2.6.8 and 6.1.1.4'
N N 0.0061 0.0033 'International Tables Vol C Tables 4.2.6.8 and 6.1.1.4'
O O 0.0106 0.0060 'International Tables Vol C Tables 4.2.6.8 and 6.1.1.4'
Pb Pb -3.3944 10.1111 'International Tables Vol C Tables 4.2.6.8 and 6.1.1.4'

loop_
_geom_angle_atom_site_label_1
_geom_angle_atom_site_label_2
_geom_angle_atom_site_label_3
_geom_angle
_geom_angle_site_symmetry_1
_geom_angle_site_symmetry_3
O6 Pb1 O2 90.67(16) . .
O6 Pb1 O5 52.85(14) . .
O2 Pb1 O5 85.88(16) . .
O6 Pb1 O1 76.81(15) . .
O2 Pb1 O1 51.96(12) . .
O5 Pb1 O1 114.17(14) . .
O6 Pb1 C15 26.49(15) . .
O2 Pb1 C15 88.95(17) . .
O5 Pb1 C15 26.39(14) . .
O1 Pb1 C15 96.45(16) . .
O6 Pb1 C14 84.20(17) . .
O2 Pb1 C14 25.78(13) . .
O5 Pb1 C14 101.60(16) . .
O1 Pb1 C14 26.23(13) . .
C15 Pb1 C14 94.05(17) . .
C1 N1 C5 117.2(5) . .
C7 N2 C6 103.0(5) . .
C6 N3 N4 102.6(5) . .
N3 N4 C7 110.5(4) . .
N3 N4 H4A 124.8 . .
C7 N4 H4A 124.8 . .
C22 N5 C23 103.0(4) . .
C23 N6 N7 101.9(4) . .
C22 N7 N6 110.2(4) . .
C22 N7 H7 124.9 . .
N6 N7 H7 124.9 . .
C27 N8 C28 116.8(5) . .
C14 O1 Pb1 88.5(3) . .
C14 O2 Pb1 99.1(3) . .
C15 O5 Pb1 87.9(3) . .
C15 O6 Pb1 97.5(3) . .
N1 C1 C2 123.5(6) . .
N1 C1 H1 118.3 . .
C2 C1 H1 118.3 . .
C1 C2 C3 118.4(5) . .
C1 C2 C6 121.7(5) . .
C3 C2 C6 119.8(5) . .
C4 C3 C2 118.6(6) . .
C4 C3 H3 120.7 . .
C2 C3 H3 120.7 . .
C5 C4 C3 119.2(6) . .
C5 C4 H4 120.4 . .
C3 C4 H4 120.4 . .
N1 C5 C4 123.1(6) . .
N1 C5 H5 118.5 . .
C4 C5 H5 118.5 . .
N3 C6 N2 114.5(5) . .
N3 C6 C2 120.8(5) . .
N2 C6 C2 124.7(5) . .
N2 C7 N4 109.3(5) . .
N2 C7 C8 126.3(5) . .
N4 C7 C8 124.4(5) . .
C13 C8 C9 119.1(5) . .
C13 C8 C7 121.8(5) . .
C9 C8 C7 119.0(5) . .
C10 C9 C8 120.0(5) . .
C10 C9 H9 120.0 . .
C8 C9 H9 120.0 . .
C9 C10 C11 120.8(5) . .
C9 C10 H10 119.6 . .
C11 C10 H10 119.6 . .
C12 C11 C10 119.2(5) . .
C12 C11 C14 119.9(5) . .
C10 C11 C14 120.9(5) . .
C13 C12 C11 120.9(5) . .
C13 C12 H12 119.6 . .
C11 C12 H12 119.6 . .
C12 C13 C8 120.0(5) . .
C12 C13 H13 120.0 . .
C8 C13 H13 120.0 . .
O2 C14 O1 120.2(5) . .
O2 C14 C11 118.9(5) . .
O1 C14 C11 120.9(5) . .
O2 C14 Pb1 55.1(3) . .
O1 C14 Pb1 65.3(3) . .
C11 C14 Pb1 172.9(4) . .
O5 C15 O6 121.7(5) . .
O5 C15 C16 120.7(5) . .
O6 C15 C16 117.7(5) . .
O5 C15 Pb1 65.7(3) . .
O6 C15 Pb1 56.1(3) . .
C16 C15 Pb1 173.0(4) . .
C17 C16 C21 118.7(5) . .
C17 C16 C15 119.6(5) . .
C21 C16 C15 121.8(5) . .
C18 C17 C16 120.7(5) . .
C18 C17 H17 119.6 . .
C16 C17 H17 119.6 . .
C17 C18 C19 120.6(5) . .
C17 C18 H18 119.7 . .
C19 C18 H18 119.7 . .
C20 C19 C18 118.5(5) . .
C20 C19 C22 120.0(5) . .
C18 C19 C22 121.5(5) . .
C21 C20 C19 120.5(5) . .
C21 C20 H20 119.7 . .
C19 C20 H20 119.7 . .
C20 C21 C16 121.0(5) . .
C20 C21 H21 119.5 . .
C16 C21 H21 119.5 . .
N5 C22 N7 109.9(5) . .
N5 C22 C19 126.8(5) . .
N7 C22 C19 123.4(5) . .
N6 C23 N5 115.1(5) . .
N6 C23 C24 121.2(5) . .
N5 C23 C24 123.7(5) . .
C25 C24 C28 117.2(5) . .
C25 C24 C23 122.2(5) . .
C28 C24 C23 120.6(5) . .
C26 C25 C24 119.5(6) . .
C26 C25 H25 120.3 . .
C24 C25 H25 120.3 . .
C27 C26 C25 118.7(6) . .
C27 C26 H26 120.6 . .
C25 C26 H26 120.6 . .
N8 C27 C26 123.7(6) . .
N8 C27 H27 118.2 . .
C26 C27 H27 118.2 . .
N8 C28 C24 124.1(5) . .
N8 C28 H28 117.9 . .
C24 C28 H28 117.9 . .

loop_
_geom_bond_atom_site_label_1
_geom_bond_atom_site_label_2
_geom_bond_distance
_geom_bond_site_symmetry_2
Pb1 O6 2.353(4) .
Pb1 O2 2.366(4) .
Pb1 O5 2.564(4) .
Pb1 O1 2.588(4) .
Pb1 C15 2.812(6) .
Pb1 C14 2.849(6) .
N1 C1 1.348(7) .
N1 C5 1.350(8) .
N2 C7 1.328(7) .
N2 C6 1.368(7) .
N3 C6 1.322(7) .
N3 N4 1.347(7) .
N4 C7 1.351(7) .
N4 H4A 0.8600 .
N5 C22 1.327(7) .
N5 C23 1.343(7) .
N6 C23 1.332(7) .
N6 N7 1.351(6) .
N7 C22 1.339(7) .
N7 H7 0.8600 .
N8 C27 1.327(8) .
N8 C28 1.335(7) .
O1 C14 1.259(6) .
O2 C14 1.255(6) .
O5 C15 1.251(7) .
O6 C15 1.265(7) .
C1 C2 1.388(8) .
C1 H1 0.9300 .
C2 C3 1.396(8) .
C2 C6 1.473(8) .
C3 C4 1.386(9) .
C3 H3 0.9300 .
C4 C5 1.384(9) .
C4 H4 0.9300 .
C5 H5 0.9300 .
C7 C8 1.467(8) .
C8 C13 1.390(8) .
C8 C9 1.397(8) .
C9 C10 1.375(8) .
C9 H9 0.9300 .
C10 C11 1.381(7) .
C10 H10 0.9300 .
C11 C12 1.380(8) .
C11 C14 1.501(8) .
C12 C13 1.377(8) .
C12 H12 0.9300 .
C13 H13 0.9300 .
C15 C16 1.500(8) .
C16 C17 1.379(8) .
C16 C21 1.384(8) .
C17 C18 1.370(8) .
C17 H17 0.9300 .
C18 C19 1.391(8) .
C18 H18 0.9300 .
C19 C20 1.383(7) .
C19 C22 1.468(8) .
C20 C21 1.365(8) .
C20 H20 0.9300 .
C21 H21 0.9300 .
C23 C24 1.476(8) .
C24 C25 1.381(8) .
C24 C28 1.389(8) .
C25 C26 1.374(9) .
C25 H25 0.9300 .
C26 C27 1.373(9) .
C26 H26 0.9300 .
C27 H27 0.9300 .
C28 H28 0.9300 .

loop_
_geom_hbond_atom_site_label_D
_geom_hbond_atom_site_label_H
_geom_hbond_atom_site_label_A
_geom_hbond_distance_DH
_geom_hbond_distance_HA
_geom_hbond_distance_DA
_geom_hbond_angle_DHA
_geom_hbond_site_symmetry_A
N4 H4A N6 0.86 2.10 2.922(6) 160.8 1_546
N7 H7 O1 0.86 1.85 2.696(6) 166.2 2_665

loop_
_geom_torsion_atom_site_label_1
_geom_torsion_atom_site_label_2
_geom_torsion_atom_site_label_3
_geom_torsion_atom_site_label_4
_geom_torsion
_geom_torsion_site_symmetry_1
_geom_torsion_site_symmetry_2
_geom_torsion_site_symmetry_3
_geom_torsion_site_symmetry_4
C6 N3 N4 C7 -0.6(7) . . . .
C23 N6 N7 C22 -0.2(6) . . . .
O6 Pb1 O1 C14 -103.9(3) . . . .
O2 Pb1 O1 C14 -2.5(3) . . . .
O5 Pb1 O1 C14 -65.7(4) . . . .
C15 Pb1 O1 C14 -86.0(3) . . . .
O6 Pb1 O2 C14 75.1(4) . . . .
O5 Pb1 O2 C14 127.8(4) . . . .
O1 Pb1 O2 C14 2.5(3) . . . .
C15 Pb1 O2 C14 101.6(4) . . . .
O6 Pb1 O5 C15 -2.0(3) . . . .
O2 Pb1 O5 C15 -95.9(4) . . . .
O1 Pb1 O5 C15 -51.1(4) . . . .
C14 Pb1 O5 C15 -75.4(4) . . . .
O2 Pb1 O6 C15 86.3(4) . . . .
O5 Pb1 O6 C15 2.0(3) . . . .
O1 Pb1 O6 C15 136.8(4) . . . .
C14 Pb1 O6 C15 111.3(4) . . . .
C5 N1 C1 C2 1.0(9) . . . .
N1 C1 C2 C3 -1.0(9) . . . .
N1 C1 C2 C6 -179.9(6) . . . .
C1 C2 C3 C4 1.0(10) . . . .
C6 C2 C3 C4 179.9(6) . . . .
C2 C3 C4 C5 -1.1(11) . . . .
C1 N1 C5 C4 -1.1(10) . . . .
C3 C4 C5 N1 1.1(11) . . . .
N4 N3 C6 N2 0.6(7) . . . .
N4 N3 C6 C2 -178.7(5) . . . .
C7 N2 C6 N3 -0.3(7) . . . .
C7 N2 C6 C2 178.9(5) . . . .
C1 C2 C6 N3 -178.6(6) . . . .
C3 C2 C6 N3 2.6(9) . . . .
C1 C2 C6 N2 2.2(9) . . . .
C3 C2 C6 N2 -176.7(6) . . . .
C6 N2 C7 N4 -0.1(6) . . . .
C6 N2 C7 C8 178.3(5) . . . .
N3 N4 C7 N2 0.4(7) . . . .
N3 N4 C7 C8 -178.0(5) . . . .
N2 C7 C8 C13 178.3(6) . . . .
N4 C7 C8 C13 -3.5(9) . . . .
N2 C7 C8 C9 -3.1(9) . . . .
N4 C7 C8 C9 175.1(6) . . . .
C13 C8 C9 C10 1.1(9) . . . .
C7 C8 C9 C10 -177.5(6) . . . .
C8 C9 C10 C11 -0.5(10) . . . .
C9 C10 C11 C12 -1.5(10) . . . .
C9 C10 C11 C14 178.4(6) . . . .
C10 C11 C12 C13 2.9(9) . . . .
C14 C11 C12 C13 -177.1(6) . . . .
C11 C12 C13 C8 -2.2(10) . . . .
C9 C8 C13 C12 0.2(9) . . . .
C7 C8 C13 C12 178.8(6) . . . .
Pb1 O2 C14 O1 -4.7(6) . . . .
Pb1 O2 C14 C11 175.6(4) . . . .
Pb1 O1 C14 O2 4.3(6) . . . .
Pb1 O1 C14 C11 -176.1(5) . . . .
C12 C11 C14 O2 -16.5(8) . . . .
C10 C11 C14 O2 163.6(6) . . . .
C12 C11 C14 O1 163.8(6) . . . .
C10 C11 C14 O1 -16.1(9) . . . .
C12 C11 C14 Pb1 14(3) . . . .
C10 C11 C14 Pb1 -166(3) . . . .
O6 Pb1 C14 O2 -103.7(4) . . . .
O5 Pb1 C14 O2 -53.6(4) . . . .
O1 Pb1 C14 O2 -175.5(6) . . . .
C15 Pb1 C14 O2 -79.1(4) . . . .
O6 Pb1 C14 O1 71.8(3) . . . .
O2 Pb1 C14 O1 175.5(6) . . . .
O5 Pb1 C14 O1 121.9(3) . . . .
C15 Pb1 C14 O1 96.4(3) . . . .
O6 Pb1 C14 C11 -137(3) . . . .
O2 Pb1 C14 C11 -33(3) . . . .
O5 Pb1 C14 C11 -87(3) . . . .
O1 Pb1 C14 C11 151(3) . . . .
C15 Pb1 C14 C11 -112(3) . . . .
Pb1 O5 C15 O6 3.4(6) . . . .
Pb1 O5 C15 C16 -176.7(5) . . . .
Pb1 O6 C15 O5 -3.8(6) . . . .
Pb1 O6 C15 C16 176.4(4) . . . .
O6 Pb1 C15 O5 176.5(6) . . . .
O2 Pb1 C15 O5 82.8(4) . . . .
O1 Pb1 C15 O5 134.4(4) . . . .
C14 Pb1 C15 O5 108.1(4) . . . .
O2 Pb1 C15 O6 -93.6(4) . . . .
O5 Pb1 C15 O6 -176.5(6) . . . .
O1 Pb1 C15 O6 -42.1(4) . . . .
C14 Pb1 C15 O6 -68.3(4) . . . .
O6 Pb1 C15 C16 -27(3) . . . .
O2 Pb1 C15 C16 -121(3) . . . .
O5 Pb1 C15 C16 156(3) . . . .
O1 Pb1 C15 C16 -70(3) . . . .
C14 Pb1 C15 C16 -96(3) . . . .
O5 C15 C16 C17 169.3(6) . . . .
O6 C15 C16 C17 -10.8(8) . . . .
Pb1 C15 C16 C17 15(4) . . . .
O5 C15 C16 C21 -11.0(9) . . . .
O6 C15 C16 C21 168.8(5) . . . .
Pb1 C15 C16 C21 -166(3) . . . .
C21 C16 C17 C18 -0.4(9) . . . .
C15 C16 C17 C18 179.3(5) . . . .
C16 C17 C18 C19 0.0(9) . . . .
C17 C18 C19 C20 0.1(9) . . . .
C17 C18 C19 C22 -178.8(5) . . . .
C18 C19 C20 C21 0.2(9) . . . .
C22 C19 C20 C21 179.1(5) . . . .
C19 C20 C21 C16 -0.6(9) . . . .
C17 C16 C21 C20 0.7(9) . . . .
C15 C16 C21 C20 -179.0(5) . . . .
C23 N5 C22 N7 -0.1(6) . . . .
C23 N5 C22 C19 -179.2(5) . . . .
N6 N7 C22 N5 0.2(6) . . . .
N6 N7 C22 C19 179.3(5) . . . .
C20 C19 C22 N5 -1.4(9) . . . .
C18 C19 C22 N5 177.5(6) . . . .
C20 C19 C22 N7 179.6(5) . . . .
C18 C19 C22 N7 -1.5(8) . . . .
N7 N6 C23 N5 0.1(6) . . . .
N7 N6 C23 C24 -179.2(5) . . . .
C22 N5 C23 N6 0.0(6) . . . .
C22 N5 C23 C24 179.3(5) . . . .
N6 C23 C24 C25 -4.7(8) . . . .
N5 C23 C24 C25 176.1(5) . . . .
N6 C23 C24 C28 174.5(5) . . . .
N5 C23 C24 C28 -4.7(8) . . . .
C28 C24 C25 C26 -0.7(8) . . . .
C23 C24 C25 C26 178.5(5) . . . .
C24 C25 C26 C27 0.4(9) . . . .
C28 N8 C27 C26 0.1(9) . . . .
C25 C26 C27 N8 -0.1(10) . . . .
C27 N8 C28 C24 -0.5(9) . . . .
C25 C24 C28 N8 0.8(9) . . . .
C23 C24 C28 N8 -178.4(5) . . . .
